data_2021847
loop_
_publ_author_name
'Tavtorkin, Alexander N.'
'Korchagina, Sof'ya A.'
'Komarov, Pavel D.'
'Vinogradov, Alexey A.'
'Churakov, Andrei V.'
'Nifant'ev, Ilya E.'
'Minyaev, Mikhail E.'

_publ_section_title
;
 Chromium complexes bearing disubstituted organophosphate ligands and
 their use in ethylene polymerization
;
_journal_coeditor_code FP3081
_journal_issue 1
_journal_name_full 'Acta Crystallographica Section C'
_journal_page_first 93
_journal_page_last 103
_journal_paper_doi 10.1107/S2053229619015699
_journal_volume 76
_journal_year 2020
_chemical_formula_iupac '[Cr2 (C2 H5 O)2 (C24 H34 O4 P)2 (C24 H35 O4 P)2 Cl2 (C2 H6 O)2], 2C6 H6'
_chemical_formula_moiety 'C104 H160 Cl2 Cr2 O20 P4, 2(C6 H6)'
_chemical_formula_sum 'C116 H172 Cl2 Cr2 O20 P4'
_chemical_formula_weight 2185.31
_chemical_name_systematic
;Di-\m-ethanolato-1\k^2^<i>O</i>:2\k^2^<i>O</i>-bis{[bis(2,6-diisopropylphenyl)
hydrogen phosphato-\k<i>O</i>][bis(2,6-diisopropylphenyl) phosphato-\k<i>O</i>]chlorido(ethanol-\k<i>O</i>)chromium}(<i>Cr</i>---<i>Cr</i>)
benzene disolvate
;
_space_group_crystal_system triclinic
_space_group_IT_number 2
_space_group_name_Hall '-P 1'
_space_group_name_H-M_alt 'P -1'
_atom_sites_solution_hydrogens mixed
_atom_sites_solution_primary direct
_atom_sites_solution_secondary difmap
_audit_creation_method SHELXL-2017/1
_cell_angle_alpha 76.5044(12)
_cell_angle_beta 74.5363(12)
_cell_angle_gamma 66.3984(11)
_cell_formula_units_Z 1
_cell_length_a 12.8003(10)
_cell_length_b 14.3922(11)
_cell_length_c 19.0048(15)
_cell_measurement_reflns_used 8104
_cell_measurement_temperature 150(2)
_cell_measurement_theta_max 30.138
_cell_measurement_theta_min 2.273
_cell_volume 3060.2(4)
_computing_cell_refinement
;
SAINT (Bruker, 2008)
;
_computing_data_collection
;
<i>APEX2</i> (Bruker, 2008)
;
_computing_data_reduction
;
SAINT (Bruker, 2008)
;
_computing_molecular_graphics
;
SHELXTL (Sheldrick, 2008)
;
_computing_publication_material
;
SHELXTL (Sheldrick, 2008)
;
_computing_structure_refinement
;
SHELXL2017 (Sheldrick, 2015)
;
_computing_structure_solution
;
SHELXS (Sheldrick, 2008)
;
_diffrn_ambient_temperature 150(2)
_diffrn_measured_fraction_theta_full 0.998
_diffrn_measured_fraction_theta_max 0.998
_diffrn_measurement_device_type 'Bruker SMART APEXII'
_diffrn_measurement_method \w
_diffrn_radiation_monochromator graphite
_diffrn_radiation_source 'fine-focus sealed tube'
_diffrn_radiation_type MoK\a
_diffrn_radiation_wavelength 0.71073
_diffrn_reflns_av_R_equivalents 0.0336
_diffrn_reflns_av_unetI/netI 0.0498
_diffrn_reflns_limit_h_max 16
_diffrn_reflns_limit_h_min -16
_diffrn_reflns_limit_k_max 18
_diffrn_reflns_limit_k_min -18
_diffrn_reflns_limit_l_max 24
_diffrn_reflns_limit_l_min -24
_diffrn_reflns_number 29284
_diffrn_reflns_theta_full 25.242
_diffrn_reflns_theta_max 26.998
_diffrn_reflns_theta_min 2.049
_exptl_absorpt_coefficient_mu 0.335
_exptl_absorpt_correction_T_max 0.9515
_exptl_absorpt_correction_T_min 0.8777
_exptl_absorpt_correction_type multi-scan
_exptl_absorpt_process_details
;
(SADABS; Bruker, 2008)
;
_exptl_crystal_colour green
_exptl_crystal_density_diffrn 1.186
_exptl_crystal_density_method 'not measured'
_exptl_crystal_description block
_exptl_crystal_F_000 1170
_exptl_crystal_size_max 0.40
_exptl_crystal_size_mid 0.20
_exptl_crystal_size_min 0.15
_refine_diff_density_max 0.784
_refine_diff_density_min -0.512
_refine_ls_extinction_method none
_refine_ls_goodness_of_fit_ref 1.078
_refine_ls_hydrogen_treatment constr
_refine_ls_matrix_type full
_refine_ls_number_parameters 670
_refine_ls_number_reflns 13331
_refine_ls_number_restraints 26
_refine_ls_restrained_S_all 1.113
_refine_ls_R_factor_all 0.0660
_refine_ls_R_factor_gt 0.0492
_refine_ls_shift/su_max 0.001
_refine_ls_shift/su_mean 0.000
_refine_ls_structure_factor_coef Fsqd
_refine_ls_weighting_details 'w=1/[\s^2^(Fo^2^)+(0.0825P)^2^+0.4741P] where P=(Fo^2^+2Fc^2^)/3'
_refine_ls_weighting_scheme calc
_refine_ls_wR_factor_gt 0.1385
_refine_ls_wR_factor_ref 0.1493
_reflns_number_gt 10177
_reflns_number_total 13331
_reflns_threshold_expression 'I > 2\s(I)'
_cod_data_source_file fp3081sup1.cif
_cod_data_source_block mol3
_cod_depositor_comments 'Adding full bibliography for 2021845--2021847.cif.'
_cod_database_code 2021847
_cod_database_fobs_code 2021847
_shelx_space_group_comment
;
The symmetry employed for this shelxl refinement is uniquely defined
by the following loop, which should always be used as a source of
symmetry information in preference to the above space-group names.
They are only intended as comments.
;
_shelx_estimated_absorpt_t_min 0.878
_shelx_estimated_absorpt_t_max 0.951

loop_
_space_group_symop_operation_xyz
'x, y, z'
'-x, -y, -z'

loop_
_atom_site_type_symbol
_atom_site_label
_atom_site_fract_x
_atom_site_fract_y
_atom_site_fract_z
_atom_site_U_iso_or_equiv
_atom_site_adp_type
_atom_site_calc_flag
_atom_site_occupancy
_atom_site_disorder_assembly
_atom_site_disorder_group
Cr Cr1 0.05202(3) 0.49957(2) 0.41768(2) 0.01861(10) Uani d 1 . .
Cl Cl1 -0.06391(5) 0.41961(4) 0.40209(3) 0.02946(14) Uani d 1 . .
P P1 0.03825(5) 0.64421(4) 0.25221(3) 0.02247(13) Uani d 1 . .
P P2 0.23800(4) 0.33757(4) 0.30548(3) 0.01919(13) Uani d 1 . .
O O1 -0.07691(13) 0.58549(12) 0.48637(7) 0.0257(3) Uani d 1 . .
C C1 -0.1750(3) 0.6651(2) 0.47006(14) 0.0433(7) Uani d 1 . .
H H1A -0.241479 0.664035 0.510976 0.052 Uiso calc 1 . .
H H1B -0.192523 0.656019 0.424941 0.052 Uiso calc 1 . .
C C2 -0.1617(4) 0.7655(2) 0.4584(2) 0.0771(12) Uani d 1 . .
H H2A -0.233781 0.820341 0.447488 0.116 Uiso calc 1 . .
H H2B -0.097523 0.767562 0.416942 0.116 Uiso calc 1 . .
H H2C -0.144951 0.774916 0.503115 0.116 Uiso calc 1 . .
O O2 0.15313(17) 0.56880(15) 0.43514(9) 0.0440(5) Uani d 1 . .
H H2 0.126452 0.576167 0.482911 0.053 Uiso d 1 A .
C C3A 0.1961(7) 0.6403(6) 0.3960(3) 0.074(2) Uani d 0.659(8) A 1
H H3A 0.130393 0.703189 0.383557 0.089 Uiso calc 0.659(8) A 1
H H3B 0.244519 0.615941 0.349034 0.089 Uiso calc 0.659(8) A 1
C C3B 0.2531(9) 0.5790(9) 0.4083(6) 0.074(2) Uani d 0.341(8) A 2
H H3C 0.265179 0.589532 0.353767 0.089 Uiso calc 0.341(8) A 2
H H3D 0.314796 0.514262 0.423270 0.089 Uiso calc 0.341(8) A 2
C C4 0.2673(4) 0.6679(3) 0.4323(2) 0.0829(13) Uani d 1 . .
H H4A 0.294358 0.720463 0.399158 0.124 Uiso calc 0.659(8) A 1
H H4B 0.219998 0.694419 0.478146 0.124 Uiso calc 0.659(8) A 1
H H4C 0.334464 0.606911 0.443520 0.124 Uiso calc 0.659(8) A 1
H H4D 0.344850 0.669846 0.409577 0.124 Uiso calc 0.341(8) A 2
H H4E 0.208225 0.732822 0.416479 0.124 Uiso calc 0.341(8) A 2
H H4F 0.257948 0.657392 0.486130 0.124 Uiso calc 0.341(8) A 2
O O3 0.07580(13) 0.73547(11) 0.25466(8) 0.0271(3) Uani d 1 . .
O O4 -0.07490(13) 0.70329(11) 0.21831(8) 0.0246(3) Uani d 1 . .
O O5 0.01060(14) 0.60126(12) 0.33103(8) 0.0317(4) Uani d 1 . .
O O6 0.12658(14) 0.57178(11) 0.20152(8) 0.0301(4) Uani d 1 . .
O O7 0.18334(12) 0.25275(10) 0.33665(8) 0.0221(3) Uani d 1 . .
O O8 0.37174(12) 0.27143(11) 0.29921(8) 0.0242(3) Uani d 1 . .
O O9 0.19679(12) 0.40761(11) 0.36208(8) 0.0225(3) Uani d 1 . .
O O10 0.21627(13) 0.38933(11) 0.22954(8) 0.0237(3) Uani d 1 . .
H H1 0.176600 0.464353 0.222984 0.028 Uiso d 1 . .
C C5 0.1046(2) 0.80060(17) 0.19055(13) 0.0286(5) Uani d 1 . .
C C6 0.2197(2) 0.77032(19) 0.15211(14) 0.0336(5) Uani d 1 . .
C C7 0.2450(3) 0.8361(2) 0.08966(16) 0.0458(7) Uani d 1 . .
H H7 0.322139 0.818771 0.061881 0.055 Uiso calc 1 . .
C C8 0.1600(3) 0.9263(2) 0.06709(17) 0.0521(8) Uani d 1 . .
H H8 0.178126 0.968513 0.022749 0.062 Uiso calc 1 . .
C C9 0.0501(3) 0.9549(2) 0.10834(17) 0.0486(7) Uani d 1 . .
H H9 -0.006474 1.018555 0.093220 0.058 Uiso calc 1 . .
C C10 0.0185(2) 0.89297(17) 0.17230(15) 0.0347(6) Uani d 1 . .
C C11 0.3150(2) 0.6748(2) 0.17860(17) 0.0481(7) Uani d 1 . .
H H11 0.276210 0.633491 0.218502 0.058 Uiso calc 1 . .
C C12 0.3903(3) 0.7037(3) 0.2134(2) 0.0747(10) Uani d 1 . .
H H12A 0.341038 0.744295 0.252963 0.112 Uiso calc 1 . .
H H12B 0.430230 0.744148 0.175791 0.112 Uiso calc 1 . .
H H12C 0.447855 0.641341 0.233849 0.112 Uiso calc 1 . .
C C13 0.3849(4) 0.6086(3) 0.1190(2) 0.0977(15) Uani d 1 . .
H H13A 0.332164 0.595881 0.096517 0.146 Uiso calc 1 . .
H H13B 0.436992 0.543282 0.140485 0.146 Uiso calc 1 . .
H H13C 0.430830 0.643733 0.081216 0.146 Uiso calc 1 . .
C C14 -0.1024(2) 0.9293(2) 0.21934(18) 0.0454(6) Uani d 1 . .
H H14 -0.108423 0.871058 0.258919 0.055 Uiso calc 1 . .
C C15 -0.1983(3) 0.9561(3) 0.1762(2) 0.0769(11) Uani d 1 . .
H H15A -0.189308 0.895406 0.156828 0.115 Uiso calc 1 . .
H H15B -0.192729 1.010784 0.135192 0.115 Uiso calc 1 . .
H H15C -0.274334 0.979490 0.208974 0.115 Uiso calc 1 . .
C C16 -0.1211(4) 1.0178(3) 0.2574(3) 0.0898(12) Uani d 1 . .
H H16A -0.060462 0.997735 0.286223 0.135 Uiso calc 1 . .
H H16B -0.197506 1.035887 0.290273 0.135 Uiso calc 1 . .
H H16C -0.117525 1.077054 0.220257 0.135 Uiso calc 1 . .
C C17 -0.1213(2) 0.66259(16) 0.17807(13) 0.0275(5) Uani d 1 . .
C C18 -0.2160(2) 0.63412(17) 0.21607(14) 0.0309(5) Uani d 1 . .
C C19 -0.2675(2) 0.6014(2) 0.17577(16) 0.0413(6) Uani d 1 . .
H H19 -0.331932 0.581223 0.199781 0.050 Uiso calc 1 . .
C C20 -0.2255(3) 0.5978(2) 0.10061(16) 0.0452(7) Uani d 1 . .
H H20 -0.261258 0.574851 0.073733 0.054 Uiso calc 1 . .
C C21 -0.1332(3) 0.6270(2) 0.06521(16) 0.0438(7) Uani d 1 . .
H H21 -0.105869 0.624272 0.013822 0.053 Uiso calc 1 . .
C C22 -0.0780(2) 0.66081(17) 0.10285(13) 0.0338(5) Uani d 1 . .
C C23 -0.2635(2) 0.64557(18) 0.29722(14) 0.0335(5) Uani d 1 . .
H H23 -0.195808 0.626922 0.321296 0.040 Uiso calc 1 . .
C C24 -0.3394(3) 0.7576(2) 0.30517(18) 0.0541(8) Uani d 1 . .
H H24A -0.293946 0.801220 0.281021 0.081 Uiso calc 1 . .
H H24B -0.366296 0.765020 0.357604 0.081 Uiso calc 1 . .
H H24C -0.406685 0.778117 0.281964 0.081 Uiso calc 1 . .
C C25 -0.3309(2) 0.5758(2) 0.33796(16) 0.0445(6) Uani d 1 . .
H H25A -0.283243 0.504998 0.329803 0.067 Uiso calc 1 . .
H H25B -0.402757 0.597579 0.319386 0.067 Uiso calc 1 . .
H H25C -0.349888 0.580058 0.390872 0.067 Uiso calc 1 . .
C C26 0.0218(3) 0.6956(2) 0.06097(14) 0.0406(6) Uani d 1 . .
H H26 0.053481 0.711415 0.097640 0.049 Uiso calc 1 . .
C C27 -0.0209(4) 0.7939(2) 0.00713(17) 0.0618(9) Uani d 1 . .
H H27A -0.076622 0.849183 0.034833 0.093 Uiso calc 1 . .
H H27B -0.058791 0.782084 -0.026712 0.093 Uiso calc 1 . .
H H27C 0.045327 0.813124 -0.021139 0.093 Uiso calc 1 . .
C C28 0.1200(3) 0.6111(2) 0.02088(16) 0.0520(8) Uani d 1 . .
H H28A 0.145085 0.549027 0.056338 0.078 Uiso calc 1 . .
H H28B 0.185596 0.633719 -0.002322 0.078 Uiso calc 1 . .
H H28C 0.092132 0.596431 -0.017073 0.078 Uiso calc 1 . .
C C29 0.19794(19) 0.17346(16) 0.29776(12) 0.0249(5) Uani d 1 . .
C C30 0.2793(2) 0.07678(17) 0.31562(14) 0.0341(5) Uani d 1 . .
C C31 0.2870(3) -0.00115(19) 0.28035(17) 0.0462(7) Uani d 1 . .
H H31 0.342109 -0.068024 0.290319 0.055 Uiso calc 1 . .
C C32 0.2166(3) 0.0166(2) 0.23147(17) 0.0484(7) Uani d 1 . .
H H32 0.223403 -0.037839 0.208212 0.058 Uiso calc 1 . .
C C33 0.1361(2) 0.1134(2) 0.21614(15) 0.0379(6) Uani d 1 . .
H H33 0.088572 0.124838 0.181867 0.046 Uiso calc 1 . .
C C34 0.1231(2) 0.19476(17) 0.24991(12) 0.0276(5) Uani d 1 . .
C C35 0.3546(3) 0.05457(19) 0.37130(17) 0.0466(7) Uani d 1 . .
H H35 0.332512 0.119152 0.392025 0.056 Uiso calc 1 . .
C C36 0.4837(3) 0.0226(2) 0.3344(2) 0.0696(11) Uani d 1 . .
H H36A 0.496034 0.077882 0.295929 0.104 Uiso calc 1 . .
H H36B 0.506985 -0.039554 0.312376 0.104 Uiso calc 1 . .
H H36C 0.530485 0.009148 0.371501 0.104 Uiso calc 1 . .
C C37 0.3328(4) -0.0271(3) 0.4353(2) 0.0827(13) Uani d 1 . .
H H37A 0.249797 -0.005122 0.457582 0.124 Uiso calc 1 . .
H H37B 0.377625 -0.036221 0.472557 0.124 Uiso calc 1 . .
H H37C 0.356905 -0.092142 0.416775 0.124 Uiso calc 1 . .
C C38 0.0293(2) 0.29830(18) 0.23558(13) 0.0311(5) Uani d 1 . .
H H38 0.035471 0.345456 0.264159 0.037 Uiso calc 1 . .
C C39 0.0457(3) 0.3443(2) 0.15411(16) 0.0531(8) Uani d 1 . .
H H39A 0.125045 0.344144 0.136914 0.080 Uiso calc 1 . .
H H39B -0.009874 0.414836 0.148085 0.080 Uiso calc 1 . .
H H39C 0.032369 0.303401 0.125136 0.080 Uiso calc 1 . .
C C40 -0.0914(2) 0.2915(2) 0.2638(2) 0.0553(8) Uani d 1 . .
H H40A -0.100355 0.264064 0.316452 0.083 Uiso calc 1 . .
H H40B -0.100455 0.246112 0.236484 0.083 Uiso calc 1 . .
H H40C -0.150860 0.359947 0.256605 0.083 Uiso calc 1 . .
C C41 0.46252(18) 0.30622(17) 0.25822(12) 0.0262(5) Uani d 1 . .
C C42 0.4999(2) 0.29823(19) 0.18333(14) 0.0328(5) Uani d 1 . .
C C43 0.5931(2) 0.3295(2) 0.14729(15) 0.0443(7) Uani d 1 . .
H H43 0.620736 0.326462 0.095949 0.053 Uiso calc 1 . .
C C44 0.6458(2) 0.3643(2) 0.18360(17) 0.0489(7) Uani d 1 . .
H H44 0.708143 0.386201 0.157200 0.059 Uiso calc 1 . .
C C45 0.6089(2) 0.3679(2) 0.25880(16) 0.0419(6) Uani d 1 . .
H H45 0.647201 0.391050 0.283657 0.050 Uiso calc 1 . .
C C46 0.5161(2) 0.33800(18) 0.29825(14) 0.0313(5) Uani d 1 . .
C C47 0.4483(2) 0.2544(2) 0.14134(14) 0.0377(6) Uani d 1 . .
H H47 0.383986 0.235291 0.176333 0.045 Uiso calc 1 . .
C C48 0.3980(3) 0.3326(3) 0.07740(15) 0.0541(8) Uani d 1 . .
H H48A 0.339012 0.394377 0.096506 0.081 Uiso calc 1 . .
H H48B 0.362541 0.302779 0.053229 0.081 Uiso calc 1 . .
H H48C 0.460475 0.350440 0.041618 0.081 Uiso calc 1 . .
C C49 0.5412(3) 0.1573(3) 0.11203(19) 0.0615(9) Uani d 1 . .
H H49A 0.566756 0.105064 0.153586 0.092 Uiso calc 1 . .
H H49B 0.607704 0.173641 0.080583 0.092 Uiso calc 1 . .
H H49C 0.508371 0.131360 0.083207 0.092 Uiso calc 1 . .
C C50 0.4795(2) 0.3334(2) 0.38131(14) 0.0390(6) Uani d 1 . .
H H50 0.392622 0.358794 0.393159 0.047 Uiso calc 1 . .
C C51 0.5223(4) 0.2251(3) 0.41941(19) 0.0705(10) Uani d 1 . .
H H51A 0.498221 0.182104 0.398871 0.106 Uiso calc 1 . .
H H51B 0.489333 0.223312 0.472324 0.106 Uiso calc 1 . .
H H51C 0.607299 0.199280 0.411896 0.106 Uiso calc 1 . .
C C52 0.5169(4) 0.4015(3) 0.41230(19) 0.0731(11) Uani d 1 . .
H H52A 0.492362 0.471069 0.385134 0.110 Uiso calc 1 . .
H H52B 0.601708 0.373819 0.407018 0.110 Uiso calc 1 . .
H H52C 0.480798 0.403412 0.464608 0.110 Uiso calc 1 . .
C C53 0.3877(4) 1.0389(4) 0.0347(3) 0.0953(16) Uani d 1 . .
H H53 0.309137 1.066238 0.059275 0.114 Uiso calc 1 . .
C C54 0.4640(5) 0.9554(4) 0.0691(3) 0.0980(16) Uani d 1 . .
H H54 0.438286 0.924621 0.116997 0.118 Uiso calc 1 . .
C C55 0.5779(5) 0.9161(4) 0.0346(3) 0.0932(14) Uani d 1 . .
H H55 0.631888 0.858494 0.058459 0.112 Uiso calc 1 . .
C C56 0.0160(4) -0.0626(3) 0.4510(2) 0.0852(13) Uani d 1 . .
H H56 0.027568 -0.106465 0.417009 0.102 Uiso calc 1 . .
C C57 0.0072(4) 0.0367(3) 0.4262(2) 0.0744(11) Uani d 1 . .
H H57 0.011729 0.062098 0.375054 0.089 Uiso calc 1 . .
C C58 -0.0082(4) 0.0995(3) 0.4746(2) 0.0808(12) Uani d 1 . .
H H58 -0.013498 0.168390 0.457367 0.097 Uiso calc 1 . .

loop_
_atom_site_aniso_label
_atom_site_aniso_U_11
_atom_site_aniso_U_22
_atom_site_aniso_U_33
_atom_site_aniso_U_12
_atom_site_aniso_U_13
_atom_site_aniso_U_23
Cr1 0.02135(18) 0.01760(17) 0.01541(17) -0.00716(13) -0.00117(13) -0.00221(12)
Cl1 0.0279(3) 0.0356(3) 0.0298(3) -0.0138(2) -0.0017(2) -0.0141(2)
P1 0.0271(3) 0.0173(3) 0.0179(3) -0.0048(2) -0.0035(2) 0.0002(2)
P2 0.0190(3) 0.0169(3) 0.0198(3) -0.0051(2) -0.0028(2) -0.0031(2)
O1 0.0337(9) 0.0378(9) 0.0115(7) -0.0220(7) 0.0016(6) -0.0047(6)
C1 0.0527(17) 0.0425(15) 0.0256(13) -0.0118(13) 0.0009(12) -0.0080(11)
C2 0.107(3) 0.0345(17) 0.073(2) -0.0119(18) -0.016(2) -0.0028(16)
O2 0.0567(12) 0.0624(12) 0.0295(9) -0.0441(10) 0.0171(8) -0.0256(9)
C3A 0.110(5) 0.109(6) 0.047(3) -0.088(5) -0.040(3) 0.023(3)
C3B 0.110(5) 0.109(6) 0.047(3) -0.088(5) -0.040(3) 0.023(3)
C4 0.086(3) 0.096(3) 0.099(3) -0.073(3) -0.011(2) -0.011(2)
O3 0.0299(8) 0.0251(8) 0.0264(8) -0.0097(6) -0.0077(7) -0.0016(6)
O4 0.0307(8) 0.0188(7) 0.0254(8) -0.0078(6) -0.0090(6) -0.0032(6)
O5 0.0350(9) 0.0290(8) 0.0193(8) -0.0044(7) -0.0023(7) 0.0025(6)
O6 0.0377(9) 0.0210(8) 0.0209(8) -0.0048(7) 0.0007(7) -0.0008(6)
O7 0.0246(8) 0.0195(7) 0.0217(8) -0.0091(6) -0.0009(6) -0.0043(6)
O8 0.0186(7) 0.0221(7) 0.0292(8) -0.0052(6) -0.0037(6) -0.0035(6)
O9 0.0220(7) 0.0227(7) 0.0225(8) -0.0073(6) -0.0029(6) -0.0061(6)
O10 0.0287(8) 0.0173(7) 0.0218(8) -0.0045(6) -0.0055(6) -0.0030(6)
C5 0.0339(12) 0.0237(11) 0.0298(12) -0.0126(9) -0.0082(10) -0.0004(9)
C6 0.0352(13) 0.0331(13) 0.0331(13) -0.0148(10) -0.0049(10) -0.0037(10)
C7 0.0471(16) 0.0468(16) 0.0442(16) -0.0266(13) -0.0012(13) 0.0010(12)
C8 0.066(2) 0.0454(16) 0.0476(17) -0.0332(15) -0.0142(15) 0.0148(13)
C9 0.0571(18) 0.0282(13) 0.0627(19) -0.0202(13) -0.0237(15) 0.0119(13)
C10 0.0399(14) 0.0235(11) 0.0457(15) -0.0142(10) -0.0144(12) -0.0017(10)
C11 0.0322(13) 0.0461(15) 0.0551(17) -0.0111(11) -0.0036(12) 0.0018(12)
C12 0.0482(18) 0.075(2) 0.100(3) -0.0283(16) -0.0355(18) 0.0244(19)
C13 0.081(2) 0.071(2) 0.078(2) 0.017(2) 0.014(2) -0.0073(19)
C14 0.0409(14) 0.0283(12) 0.0695(18) -0.0100(11) -0.0137(13) -0.0125(12)
C15 0.0472(18) 0.069(2) 0.093(3) -0.0061(16) -0.0214(18) 0.0096(19)
C16 0.077(2) 0.069(2) 0.130(3) -0.0287(19) 0.009(2) -0.055(2)
C17 0.0340(12) 0.0192(10) 0.0299(12) -0.0056(9) -0.0141(10) -0.0027(9)
C18 0.0299(12) 0.0234(11) 0.0388(14) -0.0034(9) -0.0143(10) -0.0060(10)
C19 0.0383(14) 0.0366(14) 0.0536(17) -0.0120(11) -0.0168(13) -0.0087(12)
C20 0.0558(18) 0.0436(15) 0.0474(17) -0.0158(13) -0.0266(14) -0.0120(13)
C21 0.0642(19) 0.0369(14) 0.0354(15) -0.0161(13) -0.0210(14) -0.0054(11)
C22 0.0500(15) 0.0237(11) 0.0278(13) -0.0105(11) -0.0145(11) -0.0009(9)
C23 0.0267(12) 0.0346(13) 0.0396(14) -0.0092(10) -0.0049(10) -0.0112(11)
C24 0.0491(17) 0.0384(16) 0.062(2) -0.0046(13) 0.0022(15) -0.0180(14)
C25 0.0392(15) 0.0506(16) 0.0470(17) -0.0211(13) -0.0063(12) -0.0072(13)
C26 0.0665(19) 0.0350(13) 0.0228(12) -0.0242(13) -0.0077(12) 0.0007(10)
C27 0.108(3) 0.0435(17) 0.0380(17) -0.0353(18) -0.0243(18) 0.0116(13)
C28 0.066(2) 0.0533(18) 0.0356(15) -0.0266(16) 0.0012(14) -0.0085(13)
C29 0.0272(11) 0.0188(10) 0.0284(12) -0.0109(9) 0.0021(9) -0.0068(8)
C30 0.0354(13) 0.0227(11) 0.0390(14) -0.0091(10) -0.0034(11) -0.0017(10)
C31 0.0469(16) 0.0223(12) 0.0625(19) -0.0085(11) -0.0015(14) -0.0113(12)
C32 0.0586(18) 0.0332(14) 0.0572(19) -0.0200(13) 0.0016(15) -0.0220(13)
C33 0.0432(15) 0.0392(14) 0.0388(14) -0.0214(12) 0.0000(12) -0.0164(11)
C34 0.0293(12) 0.0292(12) 0.0273(12) -0.0156(10) 0.0009(9) -0.0076(9)
C35 0.0514(17) 0.0231(12) 0.0604(19) -0.0059(12) -0.0227(14) 0.0033(12)
C36 0.0480(19) 0.0369(16) 0.119(3) 0.0047(14) -0.032(2) -0.0206(18)
C37 0.108(3) 0.052(2) 0.085(3) -0.029(2) -0.053(3) 0.0360(19)
C38 0.0330(13) 0.0316(12) 0.0340(13) -0.0114(10) -0.0111(10) -0.0100(10)
C39 0.079(2) 0.0454(16) 0.0413(17) -0.0190(16) -0.0298(16) -0.0025(13)
C40 0.0309(14) 0.0554(18) 0.090(2) -0.0132(13) -0.0179(15) -0.0271(17)
C41 0.0177(10) 0.0287(11) 0.0290(12) -0.0066(9) -0.0019(9) -0.0045(9)
C42 0.0244(11) 0.0373(13) 0.0329(13) -0.0072(10) -0.0009(10) -0.0105(10)
C43 0.0320(14) 0.0655(19) 0.0320(14) -0.0193(13) 0.0046(11) -0.0097(13)
C44 0.0303(14) 0.0666(19) 0.0509(18) -0.0261(14) 0.0042(12) -0.0085(14)
C45 0.0317(13) 0.0547(17) 0.0460(16) -0.0220(12) -0.0055(12) -0.0105(13)
C46 0.0236(11) 0.0340(13) 0.0362(13) -0.0091(10) -0.0066(10) -0.0062(10)
C47 0.0302(13) 0.0494(15) 0.0325(14) -0.0087(11) -0.0008(10) -0.0203(11)
C48 0.0465(17) 0.081(2) 0.0311(15) -0.0184(16) -0.0058(13) -0.0116(14)
C49 0.0449(17) 0.072(2) 0.066(2) -0.0022(16) -0.0061(15) -0.0450(18)
C50 0.0385(14) 0.0559(17) 0.0312(14) -0.0239(13) -0.0100(11) -0.0062(12)
C51 0.085(3) 0.071(2) 0.052(2) -0.026(2) -0.0278(19) 0.0092(17)
C52 0.089(3) 0.110(3) 0.048(2) -0.062(2) -0.0009(18) -0.030(2)
C53 0.086(3) 0.112(4) 0.110(4) -0.069(3) 0.032(3) -0.055(3)
C54 0.119(4) 0.101(4) 0.092(3) -0.076(3) 0.024(3) -0.031(3)
C55 0.103(4) 0.088(3) 0.113(4) -0.059(3) 0.002(3) -0.043(3)
C56 0.119(4) 0.076(3) 0.068(3) -0.051(3) 0.003(2) -0.021(2)
C57 0.093(3) 0.070(2) 0.062(2) -0.047(2) 0.004(2) -0.0041(18)
C58 0.105(3) 0.064(2) 0.082(3) -0.050(2) -0.002(2) -0.007(2)

loop_
_atom_type_symbol
_atom_type_description
_atom_type_scat_dispersion_real
_atom_type_scat_dispersion_imag
_atom_type_scat_source
C C 0.0033 0.0016 'International Tables Vol C Tables 4.2.6.8 and 6.1.1.4'
H H 0.0000 0.0000 'International Tables Vol C Tables 4.2.6.8 and 6.1.1.4'
O O 0.0106 0.0060 'International Tables Vol C Tables 4.2.6.8 and 6.1.1.4'
P P 0.1023 0.0942 'International Tables Vol C Tables 4.2.6.8 and 6.1.1.4'
Cl Cl 0.1484 0.1585 'International Tables Vol C Tables 4.2.6.8 and 6.1.1.4'
Cr Cr 0.3209 0.6236 'International Tables Vol C Tables 4.2.6.8 and 6.1.1.4'

loop_
_geom_angle_atom_site_label_1
_geom_angle_atom_site_label_2
_geom_angle_atom_site_label_3
_geom_angle_site_symmetry_1
_geom_angle_site_symmetry_3
_geom_angle
O5 Cr1 O1 . 2_566 171.13(6)
O5 Cr1 O1 . . 92.71(6)
O1 Cr1 O1 2_566 . 78.64(7)
O5 Cr1 O9 . . 94.84(6)
O1 Cr1 O9 2_566 . 93.57(6)
O1 Cr1 O9 . . 170.27(6)
O5 Cr1 O2 . . 91.60(8)
O1 Cr1 O2 2_566 . 86.06(7)
O1 Cr1 O2 . . 86.95(6)
O9 Cr1 O2 . . 86.71(7)
O5 Cr1 Cl1 . . 90.01(6)
O1 Cr1 Cl1 2_566 . 92.20(5)
O1 Cr1 Cl1 . . 91.96(5)
O9 Cr1 Cl1 . . 94.16(4)
O2 Cr1 Cl1 . . 178.10(5)
O5 P1 O6 . . 117.12(9)
O5 P1 O4 . . 111.69(9)
O6 P1 O4 . . 109.05(9)
O5 P1 O3 . . 104.20(9)
O6 P1 O3 . . 112.16(9)
O4 P1 O3 . . 101.46(8)
O9 P2 O10 . . 115.13(8)
O9 P2 O7 . . 107.41(8)
O10 P2 O7 . . 112.53(8)
O9 P2 O8 . . 111.36(8)
O10 P2 O8 . . 108.34(8)
O7 P2 O8 . . 101.23(8)
C1 O1 Cr1 . 2_566 128.15(14)
C1 O1 Cr1 . . 127.83(14)
Cr1 O1 Cr1 2_566 . 101.37(7)
O1 C1 C2 . . 111.9(3)
O1 C1 H1A . . 109.2
C2 C1 H1A . . 109.2
O1 C1 H1B . . 109.2
C2 C1 H1B . . 109.2
H1A C1 H1B . . 107.9
C1 C2 H2A . . 109.5
C1 C2 H2B . . 109.5
H2A C2 H2B . . 109.5
C1 C2 H2C . . 109.5
H2A C2 H2C . . 109.5
H2B C2 H2C . . 109.5
C3B O2 Cr1 . . 140.4(4)
C3A O2 Cr1 . . 135.1(2)
C3B O2 H2 . . 114.2
C3A O2 H2 . . 113.1
Cr1 O2 H2 . . 102.1
O2 C3A C4 . . 116.1(4)
O2 C3A H3A . . 108.3
C4 C3A H3A . . 108.3
O2 C3A H3B . . 108.3
C4 C3A H3B . . 108.3
H3A C3A H3B . . 107.4
O2 C3B C4 . . 115.0(7)
O2 C3B H3C . . 108.5
C4 C3B H3C . . 108.5
O2 C3B H3D . . 108.5
C4 C3B H3D . . 108.5
H3C C3B H3D . . 107.5
C3A C4 H4A . . 109.5
C3A C4 H4B . . 109.5
H4A C4 H4B . . 109.5
C3A C4 H4C . . 109.5
H4A C4 H4C . . 109.5
H4B C4 H4C . . 109.5
C3B C4 H4D . . 109.5
C3B C4 H4E . . 109.5
H4D C4 H4E . . 109.5
C3B C4 H4F . . 109.5
H4D C4 H4F . . 109.5
H4E C4 H4F . . 109.5
C5 O3 P1 . . 122.73(14)
C17 O4 P1 . . 126.32(13)
P1 O5 Cr1 . . 151.55(11)
P1 O6 H1 . . 123.8
C29 O7 P2 . . 124.73(13)
C41 O8 P2 . . 124.68(13)
P2 O9 Cr1 . . 141.51(9)
P2 O10 H1 . . 117.0
C10 C5 C6 . . 124.1(2)
C10 C5 O3 . . 117.8(2)
C6 C5 O3 . . 117.9(2)
C7 C6 C5 . . 116.4(2)
C7 C6 C11 . . 120.6(2)
C5 C6 C11 . . 122.8(2)
C8 C7 C6 . . 121.2(3)
C8 C7 H7 . . 119.4
C6 C7 H7 . . 119.4
C9 C8 C7 . . 120.2(3)
C9 C8 H8 . . 119.9
C7 C8 H8 . . 119.9
C8 C9 C10 . . 121.7(3)
C8 C9 H9 . . 119.1
C10 C9 H9 . . 119.1
C5 C10 C9 . . 116.2(2)
C5 C10 C14 . . 123.2(2)
C9 C10 C14 . . 120.6(2)
C13 C11 C6 . . 112.6(3)
C13 C11 C12 . . 112.8(3)
C6 C11 C12 . . 110.0(2)
C13 C11 H11 . . 107.0
C6 C11 H11 . . 107.0
C12 C11 H11 . . 107.0
C11 C12 H12A . . 109.5
C11 C12 H12B . . 109.5
H12A C12 H12B . . 109.5
C11 C12 H12C . . 109.5
H12A C12 H12C . . 109.5
H12B C12 H12C . . 109.5
C11 C13 H13A . . 109.5
C11 C13 H13B . . 109.5
H13A C13 H13B . . 109.5
C11 C13 H13C . . 109.5
H13A C13 H13C . . 109.5
H13B C13 H13C . . 109.5
C16 C14 C10 . . 111.5(2)
C16 C14 C15 . . 111.0(3)
C10 C14 C15 . . 112.8(3)
C16 C14 H14 . . 107.1
C10 C14 H14 . . 107.1
C15 C14 H14 . . 107.1
C14 C15 H15A . . 109.5
C14 C15 H15B . . 109.5
H15A C15 H15B . . 109.5
C14 C15 H15C . . 109.5
H15A C15 H15C . . 109.5
H15B C15 H15C . . 109.5
C14 C16 H16A . . 109.5
C14 C16 H16B . . 109.5
H16A C16 H16B . . 109.5
C14 C16 H16C . . 109.5
H16A C16 H16C . . 109.5
H16B C16 H16C . . 109.5
C22 C17 C18 . . 123.4(2)
C22 C17 O4 . . 119.4(2)
C18 C17 O4 . . 116.9(2)
C19 C18 C17 . . 117.3(2)
C19 C18 C23 . . 122.4(2)
C17 C18 C23 . . 120.2(2)
C18 C19 C20 . . 120.7(3)
C18 C19 H19 . . 119.7
C20 C19 H19 . . 119.7
C21 C20 C19 . . 120.3(2)
C21 C20 H20 . . 119.8
C19 C20 H20 . . 119.8
C20 C21 C22 . . 121.6(3)
C20 C21 H21 . . 119.2
C22 C21 H21 . . 119.2
C17 C22 C21 . . 116.7(2)
C17 C22 C26 . . 123.5(2)
C21 C22 C26 . . 119.8(2)
C18 C23 C25 . . 113.6(2)
C18 C23 C24 . . 109.9(2)
C25 C23 C24 . . 110.2(2)
C18 C23 H23 . . 107.6
C25 C23 H23 . . 107.6
C24 C23 H23 . . 107.6
C23 C24 H24A . . 109.5
C23 C24 H24B . . 109.5
H24A C24 H24B . . 109.5
C23 C24 H24C . . 109.5
H24A C24 H24C . . 109.5
H24B C24 H24C . . 109.5
C23 C25 H25A . . 109.5
C23 C25 H25B . . 109.5
H25A C25 H25B . . 109.5
C23 C25 H25C . . 109.5
H25A C25 H25C . . 109.5
H25B C25 H25C . . 109.5
C22 C26 C28 . . 111.3(2)
C22 C26 C27 . . 110.7(3)
C28 C26 C27 . . 111.1(2)
C22 C26 H26 . . 107.9
C28 C26 H26 . . 107.9
C27 C26 H26 . . 107.9
C26 C27 H27A . . 109.5
C26 C27 H27B . . 109.5
H27A C27 H27B . . 109.5
C26 C27 H27C . . 109.5
H27A C27 H27C . . 109.5
H27B C27 H27C . . 109.5
C26 C28 H28A . . 109.5
C26 C28 H28B . . 109.5
H28A C28 H28B . . 109.5
C26 C28 H28C . . 109.5
H28A C28 H28C . . 109.5
H28B C28 H28C . . 109.5
C34 C29 C30 . . 124.2(2)
C34 C29 O7 . . 118.16(19)
C30 C29 O7 . . 117.3(2)
C29 C30 C31 . . 116.4(2)
C29 C30 C35 . . 123.0(2)
C31 C30 C35 . . 120.6(2)
C32 C31 C30 . . 121.5(2)
C32 C31 H31 . . 119.2
C30 C31 H31 . . 119.2
C31 C32 C33 . . 120.1(2)
C31 C32 H32 . . 120.0
C33 C32 H32 . . 120.0
C32 C33 C34 . . 121.4(3)
C32 C33 H33 . . 119.3
C34 C33 H33 . . 119.3
C29 C34 C33 . . 116.3(2)
C29 C34 C38 . . 123.44(19)
C33 C34 C38 . . 120.2(2)
C30 C35 C37 . . 110.9(3)
C30 C35 C36 . . 111.0(3)
C37 C35 C36 . . 111.1(3)
C30 C35 H35 . . 107.9
C37 C35 H35 . . 107.9
C36 C35 H35 . . 107.9
C35 C36 H36A . . 109.5
C35 C36 H36B . . 109.5
H36A C36 H36B . . 109.5
C35 C36 H36C . . 109.5
H36A C36 H36C . . 109.5
H36B C36 H36C . . 109.5
C35 C37 H37A . . 109.5
C35 C37 H37B . . 109.5
H37A C37 H37B . . 109.5
C35 C37 H37C . . 109.5
H37A C37 H37C . . 109.5
H37B C37 H37C . . 109.5
C34 C38 C39 . . 111.9(2)
C34 C38 C40 . . 110.8(2)
C39 C38 C40 . . 111.4(2)
C34 C38 H38 . . 107.5
C39 C38 H38 . . 107.5
C40 C38 H38 . . 107.5
C38 C39 H39A . . 109.5
C38 C39 H39B . . 109.5
H39A C39 H39B . . 109.5
C38 C39 H39C . . 109.5
H39A C39 H39C . . 109.5
H39B C39 H39C . . 109.5
C38 C40 H40A . . 109.5
C38 C40 H40B . . 109.5
H40A C40 H40B . . 109.5
C38 C40 H40C . . 109.5
H40A C40 H40C . . 109.5
H40B C40 H40C . . 109.5
C42 C41 C46 . . 124.0(2)
C42 C41 O8 . . 119.3(2)
C46 C41 O8 . . 116.5(2)
C41 C42 C43 . . 116.1(2)
C41 C42 C47 . . 123.9(2)
C43 C42 C47 . . 120.0(2)
C44 C43 C42 . . 121.9(3)
C44 C43 H43 . . 119.0
C42 C43 H43 . . 119.0
C43 C44 C45 . . 120.4(2)
C43 C44 H44 . . 119.8
C45 C44 H44 . . 119.8
C44 C45 C46 . . 120.7(3)
C44 C45 H45 . . 119.7
C46 C45 H45 . . 119.7
C45 C46 C41 . . 116.8(2)
C45 C46 C50 . . 122.0(2)
C41 C46 C50 . . 121.2(2)
C42 C47 C48 . . 111.9(2)
C42 C47 C49 . . 109.9(2)
C48 C47 C49 . . 109.9(2)
C42 C47 H47 . . 108.3
C48 C47 H47 . . 108.3
C49 C47 H47 . . 108.3
C47 C48 H48A . . 109.5
C47 C48 H48B . . 109.5
H48A C48 H48B . . 109.5
C47 C48 H48C . . 109.5
H48A C48 H48C . . 109.5
H48B C48 H48C . . 109.5
C47 C49 H49A . . 109.5
C47 C49 H49B . . 109.5
H49A C49 H49B . . 109.5
C47 C49 H49C . . 109.5
H49A C49 H49C . . 109.5
H49B C49 H49C . . 109.5
C51 C50 C46 . . 111.2(2)
C51 C50 C52 . . 110.2(3)
C46 C50 C52 . . 113.5(2)
C51 C50 H50 . . 107.2
C46 C50 H50 . . 107.2
C52 C50 H50 . . 107.2
C50 C51 H51A . . 109.5
C50 C51 H51B . . 109.5
H51A C51 H51B . . 109.5
C50 C51 H51C . . 109.5
H51A C51 H51C . . 109.5
H51B C51 H51C . . 109.5
C50 C52 H52A . . 109.5
C50 C52 H52B . . 109.5
H52A C52 H52B . . 109.5
C50 C52 H52C . . 109.5
H52A C52 H52C . . 109.5
H52B C52 H52C . . 109.5
C54 C53 C55 . 2_675 121.2(5)
C54 C53 H53 . . 119.4
C55 C53 H53 2_675 . 119.4
C53 C54 C55 . . 120.0(5)
C53 C54 H54 . . 120.0
C55 C54 H54 . . 120.0
C53 C55 C54 2_675 . 118.8(5)
C53 C55 H55 2_675 . 120.6
C54 C55 H55 . . 120.6
C57 C56 C58 . 2_556 120.2(4)
C57 C56 H56 . . 119.9
C58 C56 H56 2_556 . 119.9
C58 C57 C56 . . 120.1(4)
C58 C57 H57 . . 120.0
C56 C57 H57 . . 120.0
C57 C58 C56 . 2_556 119.8(4)
C57 C58 H58 . . 120.1
C56 C58 H58 2_556 . 120.1

loop_
_geom_bond_atom_site_label_1
_geom_bond_atom_site_label_2
_geom_bond_site_symmetry_2
_geom_bond_distance
_geom_bond_publ_flag
Cr1 Cl1 . 2.3185(6) y
Cr1 O1 2_566 1.9700(15) y
Cr1 O1 . 1.9818(15) y
Cr1 O2 . 2.0479(17) y
Cr1 O5 . 1.9632(15) y
Cr1 O9 . 1.9866(14) y
P1 O3 . 1.5825(16) y
P1 O4 . 1.5785(16) y
P1 O5 . 1.4871(16) y
P1 O6 . 1.4957(15) y
P2 O7 . 1.5671(14) y
P2 O8 . 1.5781(15) y
P2 O9 . 1.4930(14) y
P2 O10 . 1.5039(15) y
O1 C1 . 1.369(3) ?
C1 C2 . 1.481(4) ?
C1 H1A . 0.9900 ?
C1 H1B . 0.9900 ?
C2 H2A . 0.9800 ?
C2 H2B . 0.9800 ?
C2 H2C . 0.9800 ?
O2 C3B . 1.298(8) ?
O2 C3A . 1.339(5) ?
O2 H2 . 0.8959 ?
C3A C4 . 1.489(5) ?
C3A H3A . 0.9900 ?
C3A H3B . 0.9900 ?
C3B C4 . 1.543(8) ?
C3B H3C . 0.9900 ?
C3B H3D . 0.9900 ?
C4 H4A . 0.9800 ?
C4 H4B . 0.9800 ?
C4 H4C . 0.9800 ?
C4 H4D . 0.9800 ?
C4 H4E . 0.9800 ?
C4 H4F . 0.9800 ?
O3 C5 . 1.415(3) ?
O4 C17 . 1.418(3) ?
O7 C29 . 1.426(2) ?
O8 C41 . 1.417(3) ?
O10 H1 . 0.9854 ?
C5 C10 . 1.385(3) ?
C5 C6 . 1.398(3) ?
C6 C7 . 1.387(3) ?
C6 C11 . 1.514(4) ?
C7 C8 . 1.383(4) ?
C7 H7 . 0.9500 ?
C8 C9 . 1.364(4) ?
C8 H8 . 0.9500 ?
C9 C10 . 1.399(4) ?
C9 H9 . 0.9500 ?
C10 C14 . 1.517(4) ?
C11 C13 . 1.507(5) ?
C11 C12 . 1.526(5) ?
C11 H11 . 1.0000 ?
C12 H12A . 0.9800 ?
C12 H12B . 0.9800 ?
C12 H12C . 0.9800 ?
C13 H13A . 0.9800 ?
C13 H13B . 0.9800 ?
C13 H13C . 0.9800 ?
C14 C16 . 1.516(4) ?
C14 C15 . 1.528(5) ?
C14 H14 . 1.0000 ?
C15 H15A . 0.9800 ?
C15 H15B . 0.9800 ?
C15 H15C . 0.9800 ?
C16 H16A . 0.9800 ?
C16 H16B . 0.9800 ?
C16 H16C . 0.9800 ?
C17 C22 . 1.391(3) ?
C17 C18 . 1.397(3) ?
C18 C19 . 1.389(3) ?
C18 C23 . 1.521(3) ?
C19 C20 . 1.391(4) ?
C19 H19 . 0.9500 ?
C20 C21 . 1.367(4) ?
C20 H20 . 0.9500 ?
C21 C22 . 1.398(4) ?
C21 H21 . 0.9500 ?
C22 C26 . 1.517(4) ?
C23 C25 . 1.525(3) ?
C23 C24 . 1.532(3) ?
C23 H23 . 1.0000 ?
C24 H24A . 0.9800 ?
C24 H24B . 0.9800 ?
C24 H24C . 0.9800 ?
C25 H25A . 0.9800 ?
C25 H25B . 0.9800 ?
C25 H25C . 0.9800 ?
C26 C28 . 1.528(4) ?
C26 C27 . 1.533(4) ?
C26 H26 . 1.0000 ?
C27 H27A . 0.9800 ?
C27 H27B . 0.9800 ?
C27 H27C . 0.9800 ?
C28 H28A . 0.9800 ?
C28 H28B . 0.9800 ?
C28 H28C . 0.9800 ?
C29 C34 . 1.392(3) ?
C29 C30 . 1.394(3) ?
C30 C31 . 1.394(4) ?
C30 C35 . 1.513(4) ?
C31 C32 . 1.375(4) ?
C31 H31 . 0.9500 ?
C32 C33 . 1.382(4) ?
C32 H32 . 0.9500 ?
C33 C34 . 1.396(3) ?
C33 H33 . 0.9500 ?
C34 C38 . 1.513(3) ?
C35 C37 . 1.535(4) ?
C35 C36 . 1.536(5) ?
C35 H35 . 1.0000 ?
C36 H36A . 0.9800 ?
C36 H36B . 0.9800 ?
C36 H36C . 0.9800 ?
C37 H37A . 0.9800 ?
C37 H37B . 0.9800 ?
C37 H37C . 0.9800 ?
C38 C39 . 1.529(4) ?
C38 C40 . 1.530(4) ?
C38 H38 . 1.0000 ?
C39 H39A . 0.9800 ?
C39 H39B . 0.9800 ?
C39 H39C . 0.9800 ?
C40 H40A . 0.9800 ?
C40 H40B . 0.9800 ?
C40 H40C . 0.9800 ?
C41 C42 . 1.392(3) ?
C41 C46 . 1.397(3) ?
C42 C43 . 1.394(4) ?
C42 C47 . 1.523(3) ?
C43 C44 . 1.364(4) ?
C43 H43 . 0.9500 ?
C44 C45 . 1.387(4) ?
C44 H44 . 0.9500 ?
C45 C46 . 1.393(3) ?
C45 H45 . 0.9500 ?
C46 C50 . 1.516(3) ?
C47 C48 . 1.535(4) ?
C47 C49 . 1.535(4) ?
C47 H47 . 1.0000 ?
C48 H48A . 0.9800 ?
C48 H48B . 0.9800 ?
C48 H48C . 0.9800 ?
C49 H49A . 0.9800 ?
C49 H49B . 0.9800 ?
C49 H49C . 0.9800 ?
C50 C51 . 1.501(4) ?
C50 C52 . 1.528(4) ?
C50 H50 . 1.0000 ?
C51 H51A . 0.9800 ?
C51 H51B . 0.9800 ?
C51 H51C . 0.9800 ?
C52 H52A . 0.9800 ?
C52 H52B . 0.9800 ?
C52 H52C . 0.9800 ?
C53 C54 . 1.364(7) ?
C53 C55 2_675 1.368(6) ?
C53 H53 . 0.9500 ?
C54 C55 . 1.370(7) ?
C54 H54 . 0.9500 ?
C55 H55 . 0.9500 ?
C56 C57 . 1.365(5) ?
C56 C58 2_556 1.380(6) ?
C56 H56 . 0.9500 ?
C57 C58 . 1.360(5) ?
C57 H57 . 0.9500 ?
C58 H58 . 0.9500 ?

loop_
_geom_hbond_atom_site_label_D
_geom_hbond_atom_site_label_H
_geom_hbond_atom_site_label_A
_geom_hbond_site_symmetry_A
_geom_hbond_distance_DH
_geom_hbond_distance_HA
_geom_hbond_distance_DA
_geom_hbond_angle_DHA
_geom_hbond_publ_flag
O10 H1 O6 . 0.99 1.42 2.399(2) 171.0 yes
O2 H2 Cl1 2_566 0.90 2.12 3.0175(17) 175.1 yes

loop_
_geom_torsion_atom_site_label_1
_geom_torsion_atom_site_label_2
_geom_torsion_atom_site_label_3
_geom_torsion_atom_site_label_4
_geom_torsion_site_symmetry_1
_geom_torsion_site_symmetry_4
_geom_torsion
Cr1 O1 C1 C2 2_566 . 106.4(2)
Cr1 O1 C1 C2 . . -95.5(3)
Cr1 O2 C3A C4 . . 179.8(3)
Cr1 O2 C3B C4 . . 163.0(3)
O5 P1 O3 C5 . . -177.08(16)
O6 P1 O3 C5 . . 55.28(18)
O4 P1 O3 C5 . . -60.96(17)
O5 P1 O4 C17 . . -95.14(18)
O6 P1 O4 C17 . . 35.88(19)
O3 P1 O4 C17 . . 154.38(17)
O6 P1 O5 Cr1 . . 25.8(3)
O4 P1 O5 Cr1 . . 152.6(2)
O3 P1 O5 Cr1 . . -98.7(2)
O9 P2 O7 C29 . . 177.35(16)
O10 P2 O7 C29 . . 49.62(18)
O8 P2 O7 C29 . . -65.82(17)
O9 P2 O8 C41 . . -81.46(18)
O10 P2 O8 C41 . . 46.12(18)
O7 P2 O8 C41 . . 164.64(16)
O10 P2 O9 Cr1 . . 67.59(17)
O7 P2 O9 Cr1 . . -58.61(16)
O8 P2 O9 Cr1 . . -168.60(13)
P1 O3 C5 C10 . . 96.1(2)
P1 O3 C5 C6 . . -87.5(2)
C10 C5 C6 C7 . . -3.7(4)
O3 C5 C6 C7 . . -179.8(2)
C10 C5 C6 C11 . . 172.5(3)
O3 C5 C6 C11 . . -3.6(4)
C5 C6 C7 C8 . . -0.2(4)
C11 C6 C7 C8 . . -176.5(3)
C6 C7 C8 C9 . . 3.3(5)
C7 C8 C9 C10 . . -2.7(5)
C6 C5 C10 C9 . . 4.2(4)
O3 C5 C10 C9 . . -179.6(2)
C6 C5 C10 C14 . . -173.3(2)
O3 C5 C10 C14 . . 2.9(3)
C8 C9 C10 C5 . . -0.9(4)
C8 C9 C10 C14 . . 176.7(3)
C7 C6 C11 C13 . . -53.4(4)
C5 C6 C11 C13 . . 130.5(3)
C7 C6 C11 C12 . . 73.3(3)
C5 C6 C11 C12 . . -102.7(3)
C5 C10 C14 C16 . . 108.8(3)
C9 C10 C14 C16 . . -68.6(4)
C5 C10 C14 C15 . . -125.4(3)
C9 C10 C14 C15 . . 57.1(3)
P1 O4 C17 C22 . . -84.0(2)
P1 O4 C17 C18 . . 101.3(2)
C22 C17 C18 C19 . . 0.8(3)
O4 C17 C18 C19 . . 175.31(19)
C22 C17 C18 C23 . . -175.5(2)
O4 C17 C18 C23 . . -1.1(3)
C17 C18 C19 C20 . . -0.2(4)
C23 C18 C19 C20 . . 176.1(2)
C18 C19 C20 C21 . . -0.3(4)
C19 C20 C21 C22 . . 0.2(4)
C18 C17 C22 C21 . . -0.9(3)
O4 C17 C22 C21 . . -175.3(2)
C18 C17 C22 C26 . . 177.5(2)
O4 C17 C22 C26 . . 3.2(3)
C20 C21 C22 C17 . . 0.4(4)
C20 C21 C22 C26 . . -178.1(2)
C19 C18 C23 C25 . . 26.6(3)
C17 C18 C23 C25 . . -157.2(2)
C19 C18 C23 C24 . . -97.5(3)
C17 C18 C23 C24 . . 78.7(3)
C17 C22 C26 C28 . . 124.1(3)
C21 C22 C26 C28 . . -57.5(3)
C17 C22 C26 C27 . . -111.8(3)
C21 C22 C26 C27 . . 66.6(3)
P2 O7 C29 C34 . . -85.4(2)
P2 O7 C29 C30 . . 100.6(2)
C34 C29 C30 C31 . . 2.4(4)
O7 C29 C30 C31 . . 176.1(2)
C34 C29 C30 C35 . . -176.2(2)
O7 C29 C30 C35 . . -2.6(3)
C29 C30 C31 C32 . . -0.9(4)
C35 C30 C31 C32 . . 177.7(3)
C30 C31 C32 C33 . . 0.1(4)
C31 C32 C33 C34 . . -0.7(4)
C30 C29 C34 C33 . . -2.9(3)
O7 C29 C34 C33 . . -176.51(19)
C30 C29 C34 C38 . . 175.3(2)
O7 C29 C34 C38 . . 1.6(3)
C32 C33 C34 C29 . . 1.9(4)
C32 C33 C34 C38 . . -176.3(2)
C29 C30 C35 C37 . . 119.7(3)
C31 C30 C35 C37 . . -58.9(4)
C29 C30 C35 C36 . . -116.1(3)
C31 C30 C35 C36 . . 65.3(3)
C29 C34 C38 C39 . . 120.5(2)
C33 C34 C38 C39 . . -61.4(3)
C29 C34 C38 C40 . . -114.6(3)
C33 C34 C38 C40 . . 63.5(3)
P2 O8 C41 C42 . . -85.7(2)
P2 O8 C41 C46 . . 100.1(2)
C46 C41 C42 C43 . . -3.4(4)
O8 C41 C42 C43 . . -177.1(2)
C46 C41 C42 C47 . . 174.2(2)
O8 C41 C42 C47 . . 0.5(3)
C41 C42 C43 C44 . . 1.0(4)
C47 C42 C43 C44 . . -176.6(3)
C42 C43 C44 C45 . . 1.2(5)
C43 C44 C45 C46 . . -1.2(5)
C44 C45 C46 C41 . . -0.9(4)
C44 C45 C46 C50 . . 175.3(3)
C42 C41 C46 C45 . . 3.3(4)
O8 C41 C46 C45 . . 177.2(2)
C42 C41 C46 C50 . . -172.9(2)
O8 C41 C46 C50 . . 1.0(3)
C41 C42 C47 C48 . . 120.8(3)
C43 C42 C47 C48 . . -61.7(3)
C41 C42 C47 C49 . . -116.8(3)
C43 C42 C47 C49 . . 60.7(3)
C45 C46 C50 C51 . . -102.0(3)
C41 C46 C50 C51 . . 74.0(3)
C45 C46 C50 C52 . . 22.9(4)
C41 C46 C50 C52 . . -161.1(3)
C55 C53 C54 C55 2_675 . 0.8(7)
C53 C54 C55 C53 . 2_675 -0.8(7)
C58 C56 C57 C58 2_556 . 0.7(8)
C56 C57 C58 C56 . 2_556 -0.7(8)
